data_7036632
loop_
_publ_author_name
'Asha, K. S.'
'Ranjith, K. M.'
'Yogi, Arvind'
'Nath, R.'
'Mandal, Sukhendu'

_publ_section_title
;
 Magnetic properties of manganese based one-dimensional spin chains.
;
_journal_issue 46
_journal_name_full 'Dalton transactions (Cambridge, England : 2003)'
_journal_page_first 19812
_journal_page_last 19819
_journal_paper_doi 10.1039/c5dt03080c
_journal_volume 44
_journal_year 2015
_chemical_formula_sum 'C25 H29 Mn2 N3 O13'
_chemical_formula_weight 689.39
_chemical_name_common ManganeseMOF
_chemical_name_systematic
;
 ?
;
_space_group_crystal_system orthorhombic
_space_group_IT_number 61
_space_group_name_Hall '-P 2ac 2ab'
_space_group_name_H-M_alt 'P b c a'
_symmetry_space_group_name_Hall '-P 2ac 2ab'
_symmetry_space_group_name_H-M 'P b c a'
_atom_sites_solution_hydrogens geom
_atom_sites_solution_primary direct
_atom_sites_solution_secondary difmap
_audit_creation_method SHELXL-2014
_audit_update_record
;
2014-12-09 deposited with the CCDC.
2015-09-22 downloaded from the CCDC.
;
_cell_angle_alpha 90
_cell_angle_beta 90
_cell_angle_gamma 90
_cell_formula_units_Z 8
_cell_length_a 18.2507(9)
_cell_length_b 18.1651(6)
_cell_length_c 18.8518(7)
_cell_measurement_temperature 298(2)
_cell_volume 6249.9(4)
_computing_cell_refinement 'Bruker SMART'
_computing_data_collection 'Bruker SMART'
_computing_data_reduction 'Bruker SAINT'
_computing_molecular_graphics 'Bruker SHELXTL'
_computing_publication_material 'Bruker SHELXTL'
_computing_structure_refinement 'SHELXL-2014 (Sheldrick, 2014)'
_computing_structure_solution 'SHELXS-97 (Sheldrick, 1990)'
_diffrn_ambient_temperature 298(2)
_diffrn_measured_fraction_theta_full 0.964
_diffrn_measured_fraction_theta_max 0.973
_diffrn_measurement_device_type 'CCD area detector'
_diffrn_measurement_method 'phi and omega scans'
_diffrn_radiation_type MoK\a
_diffrn_radiation_wavelength 0.71073
_diffrn_reflns_av_R_equivalents 0.0360
_diffrn_reflns_av_unetI/netI 0.0394
_diffrn_reflns_laue_measured_fraction_full 0.964
_diffrn_reflns_laue_measured_fraction_max 0.973
_diffrn_reflns_limit_h_max 20
_diffrn_reflns_limit_h_min -24
_diffrn_reflns_limit_k_max 22
_diffrn_reflns_limit_k_min -24
_diffrn_reflns_limit_l_max 25
_diffrn_reflns_limit_l_min -25
_diffrn_reflns_number 30880
_diffrn_reflns_point_group_measured_fraction_full 0.964
_diffrn_reflns_point_group_measured_fraction_max 0.973
_diffrn_reflns_theta_full 25.242
_diffrn_reflns_theta_max 28.247
_diffrn_reflns_theta_min 2.489
_exptl_absorpt_coefficient_mu 0.874
_exptl_absorpt_correction_T_max 0.880
_exptl_absorpt_correction_T_min 0.845
_exptl_absorpt_correction_type empirical
_exptl_absorpt_process_details SADABS
_exptl_crystal_colour colorless
_exptl_crystal_density_diffrn 1.465
_exptl_crystal_description platelike
_exptl_crystal_F_000 2832
_exptl_crystal_size_max 0.200
_exptl_crystal_size_mid 0.150
_exptl_crystal_size_min 0.150
_refine_diff_density_max 1.537
_refine_diff_density_min -0.424
_refine_diff_density_rms 0.077
_refine_ls_extinction_method none
_refine_ls_goodness_of_fit_ref 1.003
_refine_ls_hydrogen_treatment none
_refine_ls_matrix_type full
_refine_ls_number_parameters 390
_refine_ls_number_reflns 7521
_refine_ls_number_restraints 0
_refine_ls_restrained_S_all 1.003
_refine_ls_R_factor_all 0.0895
_refine_ls_R_factor_gt 0.0476
_refine_ls_shift/su_max 0.001
_refine_ls_shift/su_mean 0.000
_refine_ls_structure_factor_coef Fsqd
_refine_ls_weighting_details 'w=1/[\s^2^(Fo^2^)+(0.0834P)^2^+2.7271P] where P=(Fo^2^+2Fc^2^)/3'
_refine_ls_weighting_scheme calc
_refine_ls_wR_factor_gt 0.1225
_refine_ls_wR_factor_ref 0.1528
_reflns_Friedel_coverage 0.000
_reflns_number_gt 4658
_reflns_number_total 7521
_reflns_threshold_expression 'I > 2\s(I)'
_cod_data_source_file c5dt03080c2.cif
_cod_data_source_block compound1
_cod_depositor_comments 'Adding full bibliography for 7036632--7036633.cif.'
_cod_database_code 7036632
_shelx_space_group_comment
;
The symmetry employed for this shelxl refinement is uniquely defined
by the following loop, which should always be used as a source of
symmetry information in preference to the above space-group names.
They are only intended as comments.
;
_shelx_estimated_absorpt_t_min 0.845
_shelx_estimated_absorpt_t_max 0.880
_shelxl_version_number 2014-3

loop_
_space_group_symop_operation_xyz
'x, y, z'
'x+1/2, -y+1/2, -z'
'-x, y+1/2, -z+1/2'
'-x+1/2, -y, z+1/2'
'-x, -y, -z'
'-x-1/2, y-1/2, z'
'x, -y-1/2, z-1/2'
'x-1/2, y, -z-1/2'

loop_
_atom_site_label
_atom_site_type_symbol
_atom_site_fract_x
_atom_site_fract_y
_atom_site_fract_z
_atom_site_U_iso_or_equiv
_atom_site_adp_type
_atom_site_occupancy
_atom_site_site_symmetry_order
_atom_site_calc_flag
_atom_site_refinement_flags_posn
_atom_site_refinement_flags_adp
Mn2 Mn 0.22371(2) 0.69334(2) 0.08938(2) 0.02791(12) Uani 1 1 d . .
Mn1 Mn 0.22053(2) 0.49140(2) 0.09417(2) 0.02745(12) Uani 1 1 d . .
O1 O 0.12423(17) 0.44131(15) 0.03947(15) 0.0654(7) Uani 1 1 d . .
O2 O 0.23449(13) 0.38399(12) 0.13491(10) 0.0433(6) Uani 1 1 d . .
O3 O 0.31773(13) 0.52377(14) 0.14579(12) 0.0525(6) Uani 1 1 d . .
O4 O 0.27042(15) 0.49722(13) -0.01212(11) 0.0526(7) Uani 1 1 d . .
O5 O 0.14147(13) 0.53542(12) 0.16259(11) 0.0465(6) Uani 1 1 d . .
O6 O 0.21185(12) 0.59640(11) 0.02109(9) 0.0374(5) Uani 1 1 d . .
O7 O 0.13283(12) 0.65704(11) 0.15352(11) 0.0439(5) Uani 1 1 d . .
O8 O 0.14602(16) 0.75915(14) 0.02535(12) 0.0550(6) Uani 1 1 d . .
O9 O 0.22356(15) 0.77736(12) 0.17102(10) 0.0480(6) Uani 1 1 d . .
O10 O 0.30760(16) 0.73709(15) 0.01871(13) 0.0606(7) Uani 1 1 d . .
O11 O 0.31121(14) 0.64584(14) 0.14813(13) 0.0570(7) Uani 1 1 d . .
O12 O 0.3162(2) 0.25589(17) 0.29935(14) 0.0798(10) Uani 1 1 d . .
H12 H 0.3156 0.2476 0.2566 0.120 Uiso 1 1 calc R U
O13 O 0.4147(3) 0.7213(2) 0.2004(3) 0.1234(17) Uani 1 1 d . .
H13 H 0.3758 0.7137 0.1801 0.185 Uiso 1 1 calc R U
N1 N 0.0177(2) 0.3798(3) 0.0561(3) 0.1091(17) Uani 1 1 d . .
N2 N 0.3392(2) 0.8010(2) -0.07943(18) 0.0733(11) Uani 1 1 d . .
N3 N 0.0776(3) 0.8610(2) 0.0125(3) 0.1037(17) Uani 1 1 d . .
C1 C 0.0834(3) 0.4020(3) 0.0740(3) 0.0759(13) Uani 1 1 d . .
H1 H 0.1008 0.3861 0.1177 0.091 Uiso 1 1 calc R U
C2 C -0.0138(5) 0.4004(4) -0.0122(5) 0.166(4) Uani 1 1 d . .
H2A H -0.0619 0.3795 -0.0165 0.249 Uiso 1 1 calc R U
H2B H -0.0169 0.4530 -0.0154 0.249 Uiso 1 1 calc R U
H2C H 0.0168 0.3821 -0.0497 0.249 Uiso 1 1 calc R U
C3 C -0.0255(5) 0.3370(6) 0.1053(7) 0.215(6) Uani 1 1 d . .
H3A H -0.0719 0.3253 0.0841 0.323 Uiso 1 1 calc R U
H3B H 0.0000 0.2924 0.1166 0.323 Uiso 1 1 calc R U
H3C H -0.0333 0.3650 0.1478 0.323 Uiso 1 1 calc R U
C4 C 0.25382(16) 0.34154(14) 0.18274(13) 0.0311(6) Uani 1 1 d . .
C5 C 0.25136(19) 0.36426(16) 0.25903(13) 0.0347(6) Uani 1 1 d . .
C6 C 0.2167(2) 0.42873(19) 0.27816(16) 0.0533(10) Uani 1 1 d . .
H6 H 0.1931 0.4565 0.2436 0.064 Uiso 1 1 calc R U
C7 C 0.2163(2) 0.45305(19) 0.34828(16) 0.0561(10) Uani 1 1 d . .
H7 H 0.1930 0.4969 0.3602 0.067 Uiso 1 1 calc R U
C8 C 0.2507(2) 0.41174(16) 0.39994(14) 0.0386(7) Uani 1 1 d . .
C9 C 0.28366(19) 0.34554(17) 0.38221(15) 0.0406(7) Uani 1 1 d . .
H9 H 0.3058 0.3172 0.4173 0.049 Uiso 1 1 calc R U
C10 C 0.28382(19) 0.32117(17) 0.31219(15) 0.0403(7) Uani 1 1 d . .
C11 C 0.25542(19) 0.44009(17) 0.47402(13) 0.0372(7) Uani 1 1 d . .
C12 C 0.34118(17) 0.58561(19) 0.16266(15) 0.0395(7) Uani 1 1 d . .
C13 C 0.41220(17) 0.58928(17) 0.20365(15) 0.0371(6) Uani 1 1 d . .
C14 C 0.4454(2) 0.5247(2) 0.2266(2) 0.0566(10) Uani 1 1 d . .
H14 H 0.4240 0.4795 0.2162 0.068 Uiso 1 1 calc R U
C15 C 0.5099(2) 0.52706(19) 0.2646(2) 0.0575(10) Uani 1 1 d . .
H15 H 0.5317 0.4835 0.2796 0.069 Uiso 1 1 calc R U
C16 C 0.54238(17) 0.59439(17) 0.28078(14) 0.0358(6) Uani 1 1 d . .
C17 C 0.51002(17) 0.65840(16) 0.25786(16) 0.0393(7) Uani 1 1 d . .
H17 H 0.5317 0.7035 0.2681 0.047 Uiso 1 1 calc R U
C18 C 0.44510(17) 0.65631(18) 0.21948(16) 0.0410(7) Uani 1 1 d . .
C19 C 0.61145(16) 0.59602(16) 0.32482(14) 0.0327(6) Uani 1 1 d . .
C20 C 0.3025(2) 0.7923(2) -0.01955(19) 0.0594(10) Uani 1 1 d . .
H20 H 0.2710 0.8298 -0.0053 0.071 Uiso 1 1 calc R U
C21 C 0.3897(4) 0.7448(3) -0.1044(3) 0.103(2) Uani 1 1 d . .
H21A H 0.4113 0.7604 -0.1483 0.155 Uiso 1 1 calc R U
H21B H 0.4275 0.7375 -0.0697 0.155 Uiso 1 1 calc R U
H21C H 0.3636 0.6996 -0.1115 0.155 Uiso 1 1 calc R U
C22 C 0.3274(4) 0.8660(3) -0.1237(3) 0.104(2) Uani 1 1 d . .
H22A H 0.3583 0.8633 -0.1648 0.157 Uiso 1 1 calc R U
H22B H 0.2770 0.8678 -0.1384 0.157 Uiso 1 1 calc R U
H22C H 0.3390 0.9095 -0.0971 0.157 Uiso 1 1 calc R U
C23 C 0.1095(3) 0.8091(2) 0.0494(2) 0.0701(12) Uani 1 1 d . .
H23 H 0.1037 0.8106 0.0984 0.084 Uiso 1 1 calc R U
C24 C 0.0885(5) 0.8676(5) -0.0614(4) 0.157(4) Uani 1 1 d . .
H24A H 0.0608 0.9086 -0.0790 0.236 Uiso 1 1 calc R U
H24B H 0.1396 0.8753 -0.0709 0.236 Uiso 1 1 calc R U
H24C H 0.0726 0.8233 -0.0845 0.236 Uiso 1 1 calc R U
C25 C 0.0363(6) 0.9205(5) 0.0496(6) 0.206(6) Uani 1 1 d . .
H25A H 0.0164 0.9539 0.0152 0.308 Uiso 1 1 calc R U
H25B H -0.0028 0.8992 0.0768 0.308 Uiso 1 1 calc R U
H25C H 0.0688 0.9467 0.0808 0.308 Uiso 1 1 calc R U

loop_
_atom_site_aniso_label
_atom_site_aniso_U_11
_atom_site_aniso_U_22
_atom_site_aniso_U_33
_atom_site_aniso_U_23
_atom_site_aniso_U_13
_atom_site_aniso_U_12
Mn2 0.0297(2) 0.0301(2) 0.02388(19) -0.00063(14) 0.00023(15) -0.00208(16)
Mn1 0.0287(2) 0.0298(2) 0.02386(19) 0.00127(14) -0.00296(15) 0.00043(16)
O1 0.0644(19) 0.0574(16) 0.0742(17) 0.0015(13) -0.0330(14) -0.0100(14)
O2 0.0691(17) 0.0349(11) 0.0259(9) 0.0009(8) -0.0103(9) 0.0060(10)
O3 0.0393(15) 0.0597(15) 0.0585(14) -0.0010(11) -0.0213(11) -0.0080(11)
O4 0.079(2) 0.0495(14) 0.0297(10) 0.0065(9) 0.0050(10) 0.0145(12)
O5 0.0428(14) 0.0466(12) 0.0500(12) 0.0136(10) 0.0198(10) 0.0128(10)
O6 0.0496(14) 0.0401(11) 0.0225(8) -0.0031(7) 0.0023(8) -0.0060(9)
O7 0.0384(13) 0.0414(12) 0.0518(12) 0.0000(9) 0.0199(9) -0.0058(9)
O8 0.0660(18) 0.0544(14) 0.0446(12) 0.0059(11) -0.0124(11) 0.0096(13)
O9 0.0807(19) 0.0345(11) 0.0289(9) -0.0053(8) 0.0047(10) -0.0157(11)
O10 0.0603(18) 0.0650(17) 0.0565(14) 0.0040(12) 0.0172(12) -0.0139(13)
O11 0.0449(16) 0.0593(15) 0.0668(15) -0.0011(12) -0.0281(12) 0.0070(11)
O12 0.132(3) 0.0630(17) 0.0442(13) -0.0067(12) -0.0139(16) 0.0454(19)
O13 0.123(4) 0.082(3) 0.166(4) 0.008(3) -0.060(3) -0.002(2)
N1 0.052(3) 0.085(3) 0.191(5) -0.004(3) -0.043(3) -0.015(2)
N2 0.093(3) 0.066(2) 0.0617(19) -0.0026(16) 0.0348(19) -0.0149(19)
N3 0.114(4) 0.058(2) 0.140(4) -0.002(3) -0.060(3) 0.021(2)
C1 0.051(3) 0.067(3) 0.109(3) 0.003(2) -0.031(3) -0.014(2)
C2 0.130(7) 0.107(5) 0.261(10) 0.004(6) -0.142(7) -0.012(4)
C3 0.097(7) 0.225(12) 0.323(15) 0.085(11) -0.036(8) -0.092(7)
C4 0.0399(16) 0.0286(13) 0.0249(12) -0.0023(10) -0.0036(10) 0.0020(11)
C5 0.0460(18) 0.0317(14) 0.0265(12) -0.0022(10) -0.0037(11) 0.0037(12)
C6 0.086(3) 0.0444(17) 0.0297(14) 0.0008(13) -0.0111(15) 0.0298(18)
C7 0.092(3) 0.0466(19) 0.0295(14) -0.0051(13) -0.0072(15) 0.0269(19)
C8 0.0529(19) 0.0398(17) 0.0231(12) -0.0013(11) -0.0011(12) 0.0049(14)
C9 0.054(2) 0.0406(16) 0.0268(12) 0.0049(11) -0.0065(12) 0.0077(14)
C10 0.056(2) 0.0349(15) 0.0299(13) 0.0015(11) -0.0044(12) 0.0090(14)
C11 0.0479(19) 0.0411(17) 0.0226(11) -0.0009(11) -0.0006(11) -0.0021(14)
C12 0.0258(16) 0.059(2) 0.0338(13) -0.0009(13) -0.0062(11) 0.0017(13)
C13 0.0295(16) 0.0449(17) 0.0370(14) -0.0019(12) -0.0091(11) 0.0001(12)
C14 0.053(2) 0.0393(18) 0.078(2) -0.0045(16) -0.0332(19) -0.0042(15)
C15 0.055(3) 0.0386(18) 0.079(2) -0.0025(17) -0.0379(19) 0.0022(16)
C16 0.0279(16) 0.0440(16) 0.0356(13) -0.0041(12) -0.0091(11) 0.0001(12)
C17 0.0362(19) 0.0346(16) 0.0471(16) -0.0011(12) -0.0087(13) -0.0078(13)
C18 0.0289(17) 0.0501(19) 0.0440(15) 0.0056(13) -0.0090(12) 0.0038(13)
C19 0.0277(15) 0.0415(16) 0.0290(12) -0.0021(11) -0.0054(10) 0.0018(12)
C20 0.069(3) 0.056(2) 0.0536(19) -0.0037(17) 0.0223(18) -0.0166(18)
C21 0.111(5) 0.096(4) 0.103(4) -0.014(3) 0.060(4) -0.011(3)
C22 0.137(6) 0.093(4) 0.084(3) 0.023(3) 0.040(3) -0.011(4)
C23 0.072(3) 0.070(3) 0.068(2) -0.002(2) -0.022(2) 0.023(2)
C24 0.201(9) 0.127(6) 0.144(6) 0.068(5) -0.075(6) -0.008(6)
C25 0.213(11) 0.117(6) 0.287(13) -0.077(8) -0.112(10) 0.104(7)

loop_
_atom_type_symbol
_atom_type_description
_atom_type_scat_dispersion_real
_atom_type_scat_dispersion_imag
_atom_type_scat_source
C C 0.0033 0.0016 'International Tables Vol C Tables 4.2.6.8 and 6.1.1.4'
H H 0.0000 0.0000 'International Tables Vol C Tables 4.2.6.8 and 6.1.1.4'
O O 0.0106 0.0060 'International Tables Vol C Tables 4.2.6.8 and 6.1.1.4'
Mn Mn 0.3368 0.7283 'International Tables Vol C Tables 4.2.6.8 and 6.1.1.4'
N N 0.0061 0.0033 'International Tables Vol C Tables 4.2.6.8 and 6.1.1.4'

loop_
_geom_angle_atom_site_label_1
_geom_angle_atom_site_label_2
_geom_angle_atom_site_label_3
_geom_angle
_geom_angle_site_symmetry_1
_geom_angle_site_symmetry_3
O11 Mn2 O7 99.30(10) . .
O11 Mn2 O9 85.23(10) . .
O7 Mn2 O9 79.41(8) . .
O11 Mn2 O10 86.49(12) . .
O7 Mn2 O10 174.13(11) . .
O9 Mn2 O10 100.26(10) . .
O11 Mn2 O6 93.10(9) . .
O7 Mn2 O6 90.44(8) . .
O9 Mn2 O6 169.28(8) . .
O10 Mn2 O6 90.19(9) . .
O11 Mn2 O8 169.93(11) . .
O7 Mn2 O8 88.75(10) . .
O9 Mn2 O8 90.35(9) . .
O10 Mn2 O8 85.39(11) . .
O6 Mn2 O8 92.88(9) . .
O5 Mn1 O3 100.90(10) . .
O5 Mn1 O2 102.23(8) . .
O3 Mn1 O2 89.33(9) . .
O5 Mn1 O4 145.75(9) . .
O3 Mn1 O4 93.36(10) . .
O2 Mn1 O4 108.97(8) . .
O5 Mn1 O1 84.13(11) . .
O3 Mn1 O1 171.99(10) . .
O2 Mn1 O1 83.47(9) . .
O4 Mn1 O1 85.68(11) . .
O5 Mn1 O6 90.27(8) . .
O3 Mn1 O6 95.78(9) . .
O2 Mn1 O6 165.38(7) . .
O4 Mn1 O6 57.16(8) . .
O1 Mn1 O6 90.39(9) . .
O5 Mn1 C11 117.80(9) . 4_564
O3 Mn1 C11 97.22(10) . 4_564
O2 Mn1 C11 137.09(9) . 4_564
O4 Mn1 C11 28.64(9) . 4_564
O1 Mn1 C11 85.76(10) . 4_564
O6 Mn1 C11 28.66(8) . 4_564
C1 O1 Mn1 118.2(3) . .
C4 O2 Mn1 151.01(19) . .
C12 O3 Mn1 131.3(2) . .
C11 O4 Mn1 94.43(17) 4_564 .
C19 O5 Mn1 138.93(19) 8_556 .
C11 O6 Mn2 142.2(2) 4_564 .
C11 O6 Mn1 87.36(17) 4_564 .
Mn2 O6 Mn1 107.46(7) . .
C19 O7 Mn2 134.25(19) 8_556 .
C23 O8 Mn2 123.5(2) . .
C4 O9 Mn2 141.07(18) 6_665 .
C20 O10 Mn2 126.7(3) . .
C12 O11 Mn2 142.7(2) . .
C10 O12 H12 109.5 . .
C18 O13 H13 109.5 . .
C1 N1 C3 120.0(6) . .
C1 N1 C2 120.6(6) . .
C3 N1 C2 119.4(6) . .
C20 N2 C21 120.9(4) . .
C20 N2 C22 120.6(4) . .
C21 N2 C22 118.4(4) . .
C23 N3 C24 121.5(6) . .
C23 N3 C25 119.9(6) . .
C24 N3 C25 118.2(6) . .
O1 C1 N1 127.0(5) . .
O1 C1 H1 116.5 . .
N1 C1 H1 116.5 . .
N1 C2 H2A 109.5 . .
N1 C2 H2B 109.5 . .
H2A C2 H2B 109.5 . .
N1 C2 H2C 109.5 . .
H2A C2 H2C 109.5 . .
H2B C2 H2C 109.5 . .
N1 C3 H3A 109.5 . .
N1 C3 H3B 109.5 . .
H3A C3 H3B 109.5 . .
N1 C3 H3C 109.5 . .
H3A C3 H3C 109.5 . .
H3B C3 H3C 109.5 . .
O2 C4 O9 122.9(2) . 6_655
O2 C4 C5 121.3(2) . .
O9 C4 C5 115.8(2) 6_655 .
C6 C5 C10 118.7(3) . .
C6 C5 C4 120.0(2) . .
C10 C5 C4 121.3(3) . .
C5 C6 C7 121.3(3) . .
C5 C6 H6 119.3 . .
C7 C6 H6 119.3 . .
C8 C7 C6 119.6(3) . .
C8 C7 H7 120.2 . .
C6 C7 H7 120.2 . .
C7 C8 C9 119.9(3) . .
C7 C8 C11 119.9(3) . .
C9 C8 C11 120.1(3) . .
C8 C9 C10 120.4(3) . .
C8 C9 H9 119.8 . .
C10 C9 H9 119.8 . .
O12 C10 C9 116.8(3) . .
O12 C10 C5 123.2(3) . .
C9 C10 C5 119.9(3) . .
O6 C11 O4 120.5(2) 4_565 4_565
O6 C11 C8 120.4(3) 4_565 .
O4 C11 C8 119.0(3) 4_565 .
O6 C11 Mn1 63.98(14) 4_565 4_565
O4 C11 Mn1 56.93(14) 4_565 4_565
C8 C11 Mn1 169.4(2) . 4_565
O3 C12 O11 125.6(3) . .
O3 C12 C13 117.8(3) . .
O11 C12 C13 116.6(3) . .
C14 C13 C18 118.9(3) . .
C14 C13 C12 119.8(3) . .
C18 C13 C12 121.3(3) . .
C15 C14 C13 120.6(3) . .
C15 C14 H14 119.7 . .
C13 C14 H14 119.7 . .
C14 C15 C16 120.3(3) . .
C14 C15 H15 119.9 . .
C16 C15 H15 119.9 . .
C17 C16 C15 119.4(3) . .
C17 C16 C19 121.0(3) . .
C15 C16 C19 119.5(3) . .
C16 C17 C18 120.5(3) . .
C16 C17 H17 119.7 . .
C18 C17 H17 119.7 . .
O13 C18 C17 117.6(3) . .
O13 C18 C13 122.0(3) . .
C17 C18 C13 120.3(3) . .
O7 C19 O5 125.7(3) 8_656 8_656
O7 C19 C16 117.4(3) 8_656 .
O5 C19 C16 116.9(3) 8_656 .
O10 C20 N2 123.7(4) . .
O10 C20 H20 118.1 . .
N2 C20 H20 118.1 . .
N2 C21 H21A 109.5 . .
N2 C21 H21B 109.5 . .
H21A C21 H21B 109.5 . .
N2 C21 H21C 109.5 . .
H21A C21 H21C 109.5 . .
H21B C21 H21C 109.5 . .
N2 C22 H22A 109.5 . .
N2 C22 H22B 109.5 . .
H22A C22 H22B 109.5 . .
N2 C22 H22C 109.5 . .
H22A C22 H22C 109.5 . .
H22B C22 H22C 109.5 . .
O8 C23 N3 125.8(5) . .
O8 C23 H23 117.1 . .
N3 C23 H23 117.1 . .
N3 C24 H24A 109.5 . .
N3 C24 H24B 109.5 . .
H24A C24 H24B 109.5 . .
N3 C24 H24C 109.5 . .
H24A C24 H24C 109.5 . .
H24B C24 H24C 109.5 . .
N3 C25 H25A 109.5 . .
N3 C25 H25B 109.5 . .
H25A C25 H25B 109.5 . .
N3 C25 H25C 109.5 . .
H25A C25 H25C 109.5 . .
H25B C25 H25C 109.5 . .

loop_
_geom_bond_atom_site_label_1
_geom_bond_atom_site_label_2
_geom_bond_distance
_geom_bond_site_symmetry_2
Mn2 O11 2.126(2) .
Mn2 O7 2.156(2) .
Mn2 O9 2.167(2) .
Mn2 O10 2.179(2) .
Mn2 O6 2.1921(19) .
Mn2 O8 2.213(2) .
Mn1 O5 2.094(2) .
Mn1 O3 2.107(2) .
Mn1 O2 2.112(2) .
Mn1 O4 2.203(2) .
Mn1 O1 2.232(3) .
Mn1 O6 2.358(2) .
Mn1 C11 2.621(3) 4_564
O1 C1 1.220(6) .
O2 C4 1.238(3) .
O3 C12 1.243(4) .
O4 C11 1.260(4) 4_564
O5 C19 1.252(4) 8_556
O6 C11 1.258(4) 4_564
O7 C19 1.244(3) 8_556
O8 C23 1.213(5) .
O9 C4 1.256(3) 6_665
O10 C20 1.240(5) .
O11 C12 1.254(4) .
O12 C10 1.347(4) .
O12 H12 0.8200 .
O13 C18 1.352(5) .
O13 H13 0.8200 .
N1 C1 1.310(6) .
N1 C3 1.445(11) .
N1 C2 1.458(9) .
N2 C20 1.322(5) .
N2 C21 1.453(7) .
N2 C22 1.461(6) .
N3 C23 1.308(6) .
N3 C24 1.413(9) .
N3 C25 1.492(9) .
C1 H1 0.9300 .
C2 H2A 0.9600 .
C2 H2B 0.9600 .
C2 H2C 0.9600 .
C3 H3A 0.9600 .
C3 H3B 0.9600 .
C3 H3C 0.9600 .
C4 O9 1.256(3) 6_655
C4 C5 1.497(3) .
C5 C6 1.379(4) .
C5 C10 1.403(4) .
C6 C7 1.394(4) .
C6 H6 0.9300 .
C7 C8 1.381(4) .
C7 H7 0.9300 .
C8 C9 1.385(4) .
C8 C11 1.491(4) .
C9 C10 1.392(4) .
C9 H9 0.9300 .
C11 O6 1.258(4) 4_565
C11 O4 1.260(4) 4_565
C11 Mn1 2.621(3) 4_565
C12 C13 1.510(4) .
C13 C14 1.389(5) .
C13 C18 1.390(4) .
C14 C15 1.378(5) .
C14 H14 0.9300 .
C15 C16 1.393(5) .
C15 H15 0.9300 .
C16 C17 1.374(4) .
C16 C19 1.510(4) .
C17 C18 1.389(4) .
C17 H17 0.9300 .
C19 O7 1.244(3) 8_656
C19 O5 1.252(4) 8_656
C20 H20 0.9300 .
C21 H21A 0.9600 .
C21 H21B 0.9600 .
C21 H21C 0.9600 .
C22 H22A 0.9600 .
C22 H22B 0.9600 .
C22 H22C 0.9600 .
C23 H23 0.9300 .
C24 H24A 0.9600 .
C24 H24B 0.9600 .
C24 H24C 0.9600 .
C25 H25A 0.9600 .
C25 H25B 0.9600 .
C25 H25C 0.9600 .
